data_4079211
loop_
_publ_author_name
'Gonz\'alez, H\'ector F.'
'Blanco-Lomas, Marina'
'Rivado-Casas, Laura'
'Rodr\?\'iguez, Miguel A.'
'Campos, Pedro J.'
'Sampedro, Diego'

_publ_section_title
;
 Addition of Oxime Derivatives to Alkynyl Fischer Carbene Complexes
;
_journal_issue 18
_journal_name_full Organometallics
_journal_page_first 6572
_journal_paper_doi 10.1021/om300570q
_journal_volume 31
_journal_year 2012
_chemical_formula_moiety 'C20 H17 N1 O1'
_chemical_formula_sum 'C20 H17 N O'
_chemical_formula_weight 287.35
_chemical_melting_point 366
_chemical_name_common 9c
_chemical_name_systematic
;
 2-ethoxy-4-phenyl-5H-indeno[1,2-b]pyridine
;
_space_group_IT_number 61
_symmetry_cell_setting orthorhombic
_symmetry_space_group_name_Hall '-P 2bc 2ac'
_symmetry_space_group_name_H-M 'P c a b'
_atom_sites_solution_hydrogens geom
_atom_sites_solution_primary direct
_atom_sites_solution_secondary difmap
_cell_angle_alpha 90.00
_cell_angle_beta 90.00
_cell_angle_gamma 90.00
_cell_formula_units_Z 8
_cell_length_a 7.118(1)
_cell_length_b 19.666(1)
_cell_length_c 21.805(1)
_cell_measurement_reflns_used 805
_cell_measurement_temperature 173(2)
_cell_measurement_theta_max 20.6
_cell_measurement_theta_min 3.2
_cell_volume 3052.3(5)
_computing_cell_refinement 'HKL Scalepack (Otwinowski & Minor 1997)'
_computing_data_collection 'Collect (Bruker AXS BV, 1997-2004)'
_computing_data_reduction 'HKL Denzo and Scalepack (Otwinowski & Minor 1997)'
_computing_molecular_graphics 'Ortep-3 for Windows (Farrugia, 1997)'
_computing_publication_material 'WinGX publication routines (Farrugia, 1999)'
_computing_structure_refinement 'SHELXL-97 (Sheldrick, 2008)'
_diffrn_ambient_temperature 173(2)
_diffrn_detector_area_resol_mean 9
_diffrn_measured_fraction_theta_full 0.981
_diffrn_measured_fraction_theta_max 0.981
_diffrn_measurement_device_type KappaCCD
_diffrn_measurement_method 'CCD rotation images, thick slices'
_diffrn_radiation_monochromator graphite
_diffrn_radiation_source 'fine-focus sealed tube'
_diffrn_radiation_type MoK\a
_diffrn_radiation_wavelength 0.71073
_diffrn_reflns_av_R_equivalents 0.0976
_diffrn_reflns_av_sigmaI/netI 0.0628
_diffrn_reflns_limit_h_max 6
_diffrn_reflns_limit_h_min -6
_diffrn_reflns_limit_k_max 19
_diffrn_reflns_limit_k_min -19
_diffrn_reflns_limit_l_max 21
_diffrn_reflns_limit_l_min -21
_diffrn_reflns_number 9619
_diffrn_reflns_theta_full 20.57
_diffrn_reflns_theta_max 20.57
_diffrn_reflns_theta_min 3.18
_exptl_absorpt_coefficient_mu 0.077
_exptl_absorpt_correction_type none
_exptl_absorpt_process_details none
_exptl_crystal_colour colourless
_exptl_crystal_density_diffrn 1.251
_exptl_crystal_density_meas 1.251
_exptl_crystal_density_method 'not measured'
_exptl_crystal_description prism
_exptl_crystal_F_000 1216
_exptl_crystal_size_max 0.38
_exptl_crystal_size_mid 0.30
_exptl_crystal_size_min 0.28
_refine_diff_density_max 0.190
_refine_diff_density_min -0.237
_refine_diff_density_rms 0.057
_refine_ls_extinction_method none
_refine_ls_goodness_of_fit_ref 1.034
_refine_ls_hydrogen_treatment constr
_refine_ls_matrix_type full
_refine_ls_number_parameters 199
_refine_ls_number_reflns 1510
_refine_ls_number_restraints 0
_refine_ls_restrained_S_all 1.034
_refine_ls_R_factor_all 0.0651
_refine_ls_R_factor_gt 0.0424
_refine_ls_shift/su_max 0.000
_refine_ls_shift/su_mean 0.000
_refine_ls_structure_factor_coef Fsqd
_refine_ls_weighting_details 'calc w=1/[\s^2^(Fo^2^)+(0.0505P)^2^+1.2997P] where P=(Fo^2^+2Fc^2^)/3'
_refine_ls_weighting_scheme calc
_refine_ls_wR_factor_gt 0.0963
_refine_ls_wR_factor_ref 0.1073
_reflns_number_gt 1165
_reflns_number_total 1510
_reflns_threshold_expression >2\s(I)
_cod_data_source_file om300570q_si_002.cif
_cod_data_source_block 9c
_cod_original_sg_symbol_H-M Pcab
_cod_database_code 4079211

loop_
_symmetry_equiv_pos_as_xyz
'x, y, z'
'-x, -y+1/2, z+1/2'
'x+1/2, -y, -z+1/2'
'-x+1/2, y+1/2, -z'
'-x, -y, -z'
'x, y-1/2, -z-1/2'
'-x-1/2, y, z-1/2'
'x-1/2, -y-1/2, z'

loop_
_atom_site_label
_atom_site_type_symbol
_atom_site_fract_x
_atom_site_fract_y
_atom_site_fract_z
_atom_site_U_iso_or_equiv
_atom_site_adp_type
_atom_site_occupancy
_atom_site_symmetry_multiplicity
_atom_site_calc_flag
_atom_site_refinement_flags
O1 O 0.1664(3) 0.20734(8) 0.31411(7) 0.0400(6) Uani 1 1 d .
N1 N 0.1635(3) 0.32539(10) 0.32472(9) 0.0309(6) Uani 1 1 d .
C1 C 0.2031(4) 0.33350(13) 0.19440(11) 0.0291(7) Uani 1 1 d .
C2 C 0.1935(4) 0.27212(13) 0.22532(12) 0.0321(7) Uani 1 1 d .
H2 H 0.2000 0.2315 0.2035 0.039 Uiso 1 1 calc R
C3 C 0.1712(4) 0.45241(13) 0.32228(11) 0.0275(7) Uani 1 1 d .
C4 C 0.1723(4) 0.38495(13) 0.29387(12) 0.0285(7) Uani 1 1 d .
C5 C 0.3476(4) 0.28495(13) 0.09958(12) 0.0354(8) Uani 1 1 d .
H5 H 0.4027 0.2518 0.1241 0.042 Uiso 1 1 calc R
C6 C 0.1631(4) 0.20098(12) 0.37979(11) 0.0361(8) Uani 1 1 d .
H6A H 0.0488 0.2206 0.3963 0.043 Uiso 1 1 calc R
H6B H 0.2698 0.2243 0.3978 0.043 Uiso 1 1 calc R
C7 C 0.1863(4) 0.38264(14) 0.02599(12) 0.0407(8) Uani 1 1 d .
H7 H 0.1319 0.4157 0.0012 0.049 Uiso 1 1 calc R
C8 C 0.1741(4) 0.27085(13) 0.28909(12) 0.0316(7) Uani 1 1 d .
C9 C 0.1918(4) 0.50087(13) 0.27613(11) 0.0276(7) Uani 1 1 d .
C10 C 0.1716(5) 0.12650(13) 0.39363(13) 0.0491(9) Uani 1 1 d .
H10A H 0.1695 0.1198 0.4372 0.074 Uiso 1 1 calc R
H10B H 0.2854 0.1078 0.3771 0.074 Uiso 1 1 calc R
H10C H 0.0654 0.1041 0.3755 0.074 Uiso 1 1 calc R
C11 C 0.1537(4) 0.38316(13) 0.08887(12) 0.0342(8) Uani 1 1 d .
H11 H 0.0771 0.4165 0.1059 0.041 Uiso 1 1 calc R
C12 C 0.1895(4) 0.39256(12) 0.23057(11) 0.0275(7) Uani 1 1 d .
C13 C 0.1571(4) 0.54061(14) 0.39745(12) 0.0384(8) Uani 1 1 d .
H13 H 0.1439 0.5546 0.4380 0.046 Uiso 1 1 calc R
C14 C 0.1963(4) 0.56963(13) 0.29027(13) 0.0349(8) Uani 1 1 d .
H14 H 0.2097 0.6021 0.2596 0.042 Uiso 1 1 calc R
C15 C 0.2347(4) 0.33417(13) 0.12656(12) 0.0280(7) Uani 1 1 d .
C16 C 0.1532(4) 0.47208(13) 0.38340(13) 0.0352(8) Uani 1 1 d .
H16 H 0.1390 0.4397 0.4141 0.042 Uiso 1 1 calc R
C17 C 0.2991(4) 0.33324(14) 0.00022(13) 0.0416(8) Uani 1 1 d .
H17 H 0.3206 0.3329 -0.0418 0.050 Uiso 1 1 calc R
C18 C 0.1985(4) 0.46694(12) 0.21437(11) 0.0298(7) Uani 1 1 d .
H18A H 0.3140 0.4778 0.1929 0.036 Uiso 1 1 calc R
H18B H 0.0923 0.4803 0.1892 0.036 Uiso 1 1 calc R
C19 C 0.1805(4) 0.58870(14) 0.35138(13) 0.0383(8) Uani 1 1 d .
H19 H 0.1856 0.6346 0.3617 0.046 Uiso 1 1 calc R
C20 C 0.3798(4) 0.28434(13) 0.03708(12) 0.0392(8) Uani 1 1 d .
H20 H 0.4558 0.2510 0.0199 0.047 Uiso 1 1 calc R

loop_
_atom_site_aniso_label
_atom_site_aniso_U_11
_atom_site_aniso_U_22
_atom_site_aniso_U_33
_atom_site_aniso_U_23
_atom_site_aniso_U_13
_atom_site_aniso_U_12
O1 0.0670(16) 0.0241(12) 0.0290(12) 0.0034(9) -0.0010(10) 0.0015(10)
N1 0.0397(15) 0.0241(14) 0.0289(13) 0.0004(12) -0.0022(11) 0.0020(11)
C1 0.0319(18) 0.0269(17) 0.0284(17) 0.0020(14) -0.0044(13) 0.0006(14)
C2 0.0408(19) 0.0264(17) 0.0291(18) -0.0052(13) -0.0026(14) 0.0024(14)
C3 0.0288(18) 0.0252(16) 0.0286(17) -0.0040(14) -0.0031(13) 0.0017(13)
C4 0.0296(18) 0.0246(17) 0.0313(17) 0.0024(14) -0.0018(13) 0.0012(13)
C5 0.046(2) 0.0302(17) 0.0302(19) 0.0002(13) -0.0010(15) 0.0027(15)
C6 0.048(2) 0.0343(17) 0.0265(17) 0.0039(13) 0.0008(14) -0.0009(14)
C7 0.059(2) 0.0330(17) 0.0305(18) 0.0036(14) -0.0017(16) -0.0021(16)
C8 0.0379(19) 0.0231(18) 0.0338(18) 0.0010(15) -0.0018(15) -0.0009(14)
C9 0.0234(17) 0.0249(17) 0.0345(17) 0.0019(15) 0.0001(13) 0.0026(13)
C10 0.069(3) 0.0384(19) 0.0401(18) 0.0113(14) 0.0090(17) 0.0029(17)
C11 0.041(2) 0.0294(17) 0.0323(18) -0.0019(13) 0.0000(15) 0.0027(14)
C12 0.0278(18) 0.0246(16) 0.0301(17) 0.0030(13) -0.0008(13) 0.0011(13)
C13 0.045(2) 0.0354(18) 0.0344(17) -0.0043(15) -0.0031(15) 0.0026(16)
C14 0.037(2) 0.0270(18) 0.0406(19) 0.0015(14) 0.0030(15) 0.0010(14)
C15 0.0322(17) 0.0241(15) 0.0278(16) 0.0007(14) -0.0018(14) -0.0016(14)
C16 0.043(2) 0.0262(17) 0.0362(18) 0.0019(13) -0.0065(15) 0.0016(14)
C17 0.062(2) 0.0365(18) 0.0265(16) -0.0021(15) 0.0060(17) -0.0059(18)
C18 0.0289(18) 0.0259(16) 0.0345(17) 0.0030(13) 0.0005(14) 0.0011(13)
C19 0.040(2) 0.0257(16) 0.049(2) -0.0056(15) -0.0032(16) -0.0002(14)
C20 0.048(2) 0.0328(18) 0.037(2) -0.0042(14) 0.0048(15) 0.0040(16)

loop_
_atom_type_symbol
_atom_type_description
_atom_type_scat_dispersion_real
_atom_type_scat_dispersion_imag
_atom_type_scat_source
C C 0.0033 0.0016 'International Tables Vol C Tables 4.2.6.8 and 6.1.1.4'
H H 0.0000 0.0000 'International Tables Vol C Tables 4.2.6.8 and 6.1.1.4'
N N 0.0061 0.0033 'International Tables Vol C Tables 4.2.6.8 and 6.1.1.4'
O O 0.0106 0.0060 'International Tables Vol C Tables 4.2.6.8 and 6.1.1.4'

loop_
_geom_angle_atom_site_label_1
_geom_angle_atom_site_label_2
_geom_angle_atom_site_label_3
_geom_angle
C8 O1 C6 118.60(19)
C8 N1 C4 114.0(2)
C2 C1 C12 116.3(2)
C2 C1 C15 119.8(2)
C12 C1 C15 123.9(2)
C1 C2 C8 120.3(2)
C1 C2 H2 119.8
C8 C2 H2 119.8
C16 C3 C9 120.7(2)
C16 C3 C4 131.0(2)
C9 C3 C4 108.3(2)
N1 C4 C12 126.1(2)
N1 C4 C3 125.0(2)
C12 C4 C3 108.8(2)
C20 C5 C15 121.3(2)
C20 C5 H5 119.3
C15 C5 H5 119.3
O1 C6 C10 106.6(2)
O1 C6 H6A 110.4
C10 C6 H6A 110.4
O1 C6 H6B 110.4
C10 C6 H6B 110.4
H6A C6 H6B 108.6
C17 C7 C11 120.2(3)
C17 C7 H7 119.9
C11 C7 H7 119.9
N1 C8 O1 120.3(2)
N1 C8 C2 125.0(2)
O1 C8 C2 114.7(2)
C14 C9 C3 120.6(2)
C14 C9 C18 129.1(2)
C3 C9 C18 110.3(2)
C6 C10 H10A 109.5
C6 C10 H10B 109.5
H10A C10 H10B 109.5
C6 C10 H10C 109.5
H10A C10 H10C 109.5
H10B C10 H10C 109.5
C7 C11 C15 120.5(3)
C7 C11 H11 119.7
C15 C11 H11 119.7
C4 C12 C1 118.2(2)
C4 C12 C18 109.9(2)
C1 C12 C18 131.8(2)
C16 C13 C19 120.4(3)
C16 C13 H13 119.8
C19 C13 H13 119.8
C9 C14 C19 118.3(2)
C9 C14 H14 120.8
C19 C14 H14 120.8
C5 C15 C11 118.2(2)
C5 C15 C1 120.0(2)
C11 C15 C1 121.9(2)
C13 C16 C3 118.7(2)
C13 C16 H16 120.6
C3 C16 H16 120.6
C20 C17 C7 119.7(3)
C20 C17 H17 120.1
C7 C17 H17 120.1
C9 C18 C12 102.68(19)
C9 C18 H18A 111.2
C12 C18 H18A 111.2
C9 C18 H18B 111.2
C12 C18 H18B 111.2
H18A C18 H18B 109.1
C14 C19 C13 121.3(3)
C14 C19 H19 119.3
C13 C19 H19 119.3
C17 C20 C5 120.0(3)
C17 C20 H20 120.0
C5 C20 H20 120.0

loop_
_geom_bond_atom_site_label_1
_geom_bond_atom_site_label_2
_geom_bond_distance
O1 C8 1.364(3)
O1 C6 1.438(3)
N1 C8 1.327(3)
N1 C4 1.352(3)
C1 C2 1.384(3)
C1 C12 1.407(3)
C1 C15 1.496(4)
C2 C8 1.398(3)
C2 H2 0.9300
C3 C16 1.394(4)
C3 C9 1.394(3)
C3 C4 1.464(4)
C4 C12 1.394(3)
C5 C20 1.382(3)
C5 C15 1.389(3)
C5 H5 0.9300
C6 C10 1.497(3)
C6 H6A 0.9700
C6 H6B 0.9700
C7 C17 1.380(4)
C7 C11 1.391(3)
C7 H7 0.9300
C9 C14 1.387(3)
C9 C18 1.504(3)
C10 H10A 0.9600
C10 H10B 0.9600
C10 H10C 0.9600
C11 C15 1.391(3)
C11 H11 0.9300
C12 C18 1.506(3)
C13 C16 1.382(4)
C13 C19 1.390(4)
C13 H13 0.9300
C14 C19 1.389(3)
C14 H14 0.9300
C16 H16 0.9300
C17 C20 1.379(4)
C17 H17 0.9300
C18 H18A 0.9700
C18 H18B 0.9700
C19 H19 0.9300
C20 H20 0.9300

loop_
_cod_related_entry_id
_cod_related_entry_database
_cod_related_entry_code
1 ChemSpider 30659854
